data_4309348
loop_
_publ_author_name
'Sebastian Bauer'
'Thomas Bein'
'Norbert Stock'

_publ_contact_author_address
;
Christian-Albrechts-Universit\"at zu Kiel
Institut f\"ur Anorganische Chemie
Otto-Hahn Platz 6/7
24118 Kiel
Germany
;
_publ_contact_author_email stock@ac.uni-kiel.de
_publ_contact_author_fax +49-(0)431-880-1520
_publ_contact_author_name 'Norbert Stock'
_publ_contact_author_phone +49-(0)431-880-1675
_publ_section_title
;
High-Throughput Investigation and Characterization of Cobalt Carboxy
Phosphonates
;
_journal_name_full 'Inorganic Chemistry'
_journal_page_first 5882
_journal_page_last 5889
_journal_paper_doi 10.1021/ic0505089
_journal_volume 44
_journal_year 2005
_chemical_formula_sum 'C10 H13 Co2 N O9 P2'
_chemical_formula_weight 471.01
_chemical_name_systematic
; 
 ? 
;
_space_group_IT_number 14
_symmetry_cell_setting monoclinic
_symmetry_space_group_name_Hall '-P 2yab'
_symmetry_space_group_name_H-M 'P 1 21/a 1'
_atom_sites_solution_hydrogens geom
_atom_sites_solution_primary direct
_atom_sites_solution_secondary difmap
_audit_creation_method SHELXL-97
_cell_angle_alpha 90.00
_cell_angle_beta 99.969(12)
_cell_angle_gamma 90.00
_cell_formula_units_Z 4
_cell_length_a 10.0930(10)
_cell_length_b 9.5224(6)
_cell_length_c 15.5413(17)
_cell_measurement_reflns_used 5000
_cell_measurement_temperature 200(2)
_cell_measurement_theta_max 27.9
_cell_measurement_theta_min 2.5
_cell_volume 1471.1(2)
_computing_structure_refinement 'SHELXL-97 (Sheldrick, 1997)'
_computing_structure_solution 'SHELXS-97 (Sheldrick, 1990)'
_diffrn_ambient_temperature 200(2)
_diffrn_measured_fraction_theta_full 0.994
_diffrn_measured_fraction_theta_max 0.994
_diffrn_measurement_device_type STOE-IPDS
_diffrn_measurement_method 'area detection'
_diffrn_radiation_monochromator graphite
_diffrn_radiation_source 'fine-focus sealed tube'
_diffrn_radiation_type MoK\a
_diffrn_radiation_wavelength 0.71073
_diffrn_reflns_av_R_equivalents 0.1471
_diffrn_reflns_av_sigmaI/netI 0.1480
_diffrn_reflns_limit_h_max 13
_diffrn_reflns_limit_h_min -13
_diffrn_reflns_limit_k_max 12
_diffrn_reflns_limit_k_min -11
_diffrn_reflns_limit_l_max 20
_diffrn_reflns_limit_l_min -20
_diffrn_reflns_number 12293
_diffrn_reflns_theta_full 27.93
_diffrn_reflns_theta_max 27.93
_diffrn_reflns_theta_min 2.52
_exptl_absorpt_coefficient_mu 2.522
_exptl_absorpt_correction_T_max 0.9290
_exptl_absorpt_correction_T_min 0.7415
_exptl_absorpt_correction_type numerical
_exptl_absorpt_process_details
; 
 Absorption correction with XRed, rev 1.09, STOE (Darmstadt, Germany) 
;
_exptl_crystal_colour blue
_exptl_crystal_density_diffrn 2.127
_exptl_crystal_density_method 'not measured'
_exptl_crystal_description platelet
_exptl_crystal_F_000 944
_exptl_crystal_size_max 0.22
_exptl_crystal_size_mid 0.09
_exptl_crystal_size_min 0.03
_refine_diff_density_max 1.216
_refine_diff_density_min -1.193
_refine_diff_density_rms 0.186
_refine_ls_extinction_coef 0.0075(9)
_refine_ls_extinction_expression Fc^*^=kFc[1+0.001xFc^2^\l^3^/sin(2\q)]^-1/4^
_refine_ls_extinction_method SHELXL
_refine_ls_goodness_of_fit_ref 0.896
_refine_ls_hydrogen_treatment mixed
_refine_ls_matrix_type full
_refine_ls_number_parameters 218
_refine_ls_number_reflns 3507
_refine_ls_number_restraints 0
_refine_ls_restrained_S_all 0.896
_refine_ls_R_factor_all 0.1068
_refine_ls_R_factor_gt 0.0553
_refine_ls_shift/su_max 0.001
_refine_ls_shift/su_mean 0.000
_refine_ls_structure_factor_coef Fsqd
_refine_ls_weighting_details 'calc w=1/[\s^2^(Fo^2^)+(0.0541P)^2^+0.0000P] where P=(Fo^2^+2Fc^2^)/3'
_refine_ls_weighting_scheme calc
_refine_ls_wR_factor_gt 0.1182
_refine_ls_wR_factor_ref 0.1309
_reflns_number_gt 2023
_reflns_number_total 3507
_reflns_threshold_expression >2sigma(I)
_cod_data_source_file ic0505089si20050609_083407.cif
_cod_data_source_block '[Co2(O3PCH2)2N-CH2C6H4COOH]_H2O'
_cod_database_code 4309348

loop_
_symmetry_equiv_pos_as_xyz
'x, y, z'
'-x+1/2, y+1/2, -z'
'-x, -y, -z'
'x-1/2, -y-1/2, z'

loop_
_atom_site_label
_atom_site_type_symbol
_atom_site_fract_x
_atom_site_fract_y
_atom_site_fract_z
_atom_site_U_iso_or_equiv
_atom_site_adp_type
_atom_site_occupancy
_atom_site_symmetry_multiplicity
_atom_site_calc_flag
_atom_site_refinement_flags
_atom_site_disorder_assembly
_atom_site_disorder_group
Co1 Co 0.00705(8) 0.18079(8) 0.90021(6) 0.0098(2) Uani 1 1 d . . .
Co2 Co -0.05931(8) 0.40404(7) 1.07122(5) 0.0077(2) Uani 1 1 d . . .
P1 P 0.12809(16) 0.14270(14) 1.10219(11) 0.0079(3) Uani 1 1 d . . .
P2 P 0.19911(15) 0.57332(14) 1.14207(11) 0.0084(3) Uani 1 1 d . . .
O1 O 0.0269(4) 0.2163(4) 1.0313(3) 0.0103(9) Uani 1 1 d . . .
O2 O 0.2706(4) 0.1875(4) 1.0970(3) 0.0111(9) Uani 1 1 d . . .
O3 O 0.1167(4) -0.0156(4) 1.1026(3) 0.0129(9) Uani 1 1 d . . .
O4 O 0.1121(4) 0.5226(4) 1.0570(3) 0.0092(9) Uani 1 1 d . . .
O5 O 0.3455(4) 0.5851(4) 1.1367(3) 0.0163(10) Uani 1 1 d . . .
O6 O 0.1373(4) 0.7070(4) 1.1726(3) 0.0134(9) Uani 1 1 d . . .
O7 O 0.1254(7) 0.1394(7) 1.6576(4) 0.0547(19) Uani 1 1 d . . .
O8 O 0.2538(7) 0.3322(7) 1.6749(4) 0.0490(17) Uani 1 1 d . . .
O9 O -0.1434(5) 0.6169(4) 1.0877(3) 0.0147(10) Uani 1 1 d . . .
N1 N 0.0557(5) 0.3603(5) 1.2030(3) 0.0102(11) Uani 1 1 d . . .
C1 C 0.0757(6) 0.2043(6) 1.2016(4) 0.0103(12) Uani 1 1 d . . .
H1B H -0.0079 0.1583 1.2078 0.012 Uiso 1 1 calc R . .
H1A H 0.1431 0.1777 1.2513 0.012 Uiso 1 1 calc R . .
C2 C 0.1895(6) 0.4290(5) 1.2166(4) 0.0090(12) Uani 1 1 d . . .
H2B H 0.2571 0.3597 1.2094 0.011 Uiso 1 1 calc R . .
H2A H 0.2099 0.4637 1.2761 0.011 Uiso 1 1 calc R . .
C3 C -0.0236(7) 0.4070(6) 1.2687(4) 0.0158(14) Uani 1 1 d . . .
H3B H -0.1134 0.3679 1.2531 0.019 Uiso 1 1 calc R . .
H3A H -0.0323 0.5083 1.2646 0.019 Uiso 1 1 calc R . .
C4 C 0.0282(7) 0.3705(6) 1.3624(4) 0.0178(15) Uani 1 1 d . . .
C5 C -0.0132(9) 0.2454(8) 1.3972(5) 0.0323(19) Uani 1 1 d . . .
H5A H -0.0698 0.1847 1.3611 0.039 Uiso 1 1 calc R . .
C6 C 0.0277(10) 0.2101(9) 1.4835(6) 0.041(2) Uani 1 1 d . . .
H6A H -0.0065 0.1305 1.5065 0.049 Uiso 1 1 calc R . .
C7 C 0.1186(8) 0.2930(8) 1.5348(5) 0.0316(19) Uani 1 1 d . . .
C8 C 0.1630(8) 0.4171(9) 1.5039(5) 0.034(2) Uani 1 1 d . . .
H8A H 0.2241 0.4733 1.5402 0.041 Uiso 1 1 calc R . .
C9 C 0.1156(8) 0.4580(8) 1.4177(5) 0.0266(17) Uani 1 1 d . . .
H9A H 0.1422 0.5434 1.3972 0.032 Uiso 1 1 calc R . .
C10 C 0.1659(10) 0.2469(9) 1.6304(6) 0.038(2) Uani 1 1 d . . .

loop_
_atom_site_aniso_label
_atom_site_aniso_U_11
_atom_site_aniso_U_22
_atom_site_aniso_U_33
_atom_site_aniso_U_23
_atom_site_aniso_U_13
_atom_site_aniso_U_12
Co1 0.0102(4) 0.0031(4) 0.0170(5) -0.0005(3) 0.0049(3) 0.0010(3)
Co2 0.0083(4) 0.0017(3) 0.0141(5) 0.0007(3) 0.0047(3) -0.0004(3)
P1 0.0090(8) 0.0007(6) 0.0149(8) 0.0001(6) 0.0045(6) -0.0005(6)
P2 0.0094(8) 0.0015(6) 0.0151(8) 0.0000(5) 0.0041(6) -0.0006(6)
O1 0.010(2) 0.0059(18) 0.015(2) -0.0007(16) 0.0034(18) 0.0036(16)
O2 0.011(2) 0.0033(18) 0.021(2) -0.0054(17) 0.0085(18) 0.0001(16)
O3 0.011(2) 0.0038(18) 0.025(3) -0.0014(17) 0.0059(19) 0.0004(17)
O4 0.009(2) 0.0053(18) 0.014(2) 0.0018(16) 0.0019(17) 0.0022(16)
O5 0.015(2) 0.0101(19) 0.025(3) 0.0034(18) 0.006(2) -0.0026(18)
O6 0.018(2) 0.0026(18) 0.019(2) -0.0052(16) 0.0028(19) 0.0032(17)
O7 0.071(5) 0.045(4) 0.044(4) 0.019(3) 0.001(4) -0.008(4)
O8 0.055(4) 0.047(4) 0.041(4) 0.002(3) -0.004(3) -0.006(3)
O9 0.020(2) 0.0015(17) 0.025(3) -0.0036(17) 0.009(2) -0.0002(17)
N1 0.011(3) 0.004(2) 0.016(3) 0.0031(19) 0.002(2) -0.0022(19)
C1 0.008(3) 0.006(3) 0.016(3) 0.003(2) 0.001(2) 0.000(2)
C2 0.014(3) 0.004(2) 0.011(3) -0.001(2) 0.006(2) -0.001(2)
C3 0.021(4) 0.009(3) 0.018(3) -0.001(2) 0.005(3) 0.002(3)
C4 0.025(4) 0.014(3) 0.015(3) -0.004(2) 0.005(3) 0.005(3)
C5 0.053(6) 0.022(4) 0.023(4) 0.000(3) 0.009(4) 0.000(4)
C6 0.068(6) 0.029(4) 0.027(5) 0.007(3) 0.012(4) -0.002(4)
C7 0.025(4) 0.035(4) 0.037(5) 0.017(4) 0.011(4) 0.013(4)
C8 0.021(4) 0.052(5) 0.029(4) -0.021(4) 0.001(3) 0.000(4)
C9 0.029(4) 0.032(4) 0.021(4) -0.009(3) 0.012(3) -0.009(3)
C10 0.050(6) 0.028(4) 0.042(5) 0.004(4) 0.026(4) 0.005(4)

loop_
_atom_type_symbol
_atom_type_description
_atom_type_scat_dispersion_real
_atom_type_scat_dispersion_imag
_atom_type_scat_source
Co Co 0.3494 0.9721 'International Tables Vol C Tables 4.2.6.8 and 6.1.1.4'
P P 0.1023 0.0942 'International Tables Vol C Tables 4.2.6.8 and 6.1.1.4'
N N 0.0061 0.0033 'International Tables Vol C Tables 4.2.6.8 and 6.1.1.4'
O O 0.0106 0.0060 'International Tables Vol C Tables 4.2.6.8 and 6.1.1.4'
C C 0.0033 0.0016 'International Tables Vol C Tables 4.2.6.8 and 6.1.1.4'
H H 0.0000 0.0000 'International Tables Vol C Tables 4.2.6.8 and 6.1.1.4'

loop_
_geom_angle_atom_site_label_1
_geom_angle_atom_site_label_2
_geom_angle_atom_site_label_3
_geom_angle
_geom_angle_site_symmetry_1
_geom_angle_site_symmetry_3
_geom_angle_publ_flag
O5 Co1 O6 127.9(2) 2_547 3_567 ?
O5 Co1 O3 97.69(18) 2_547 3_557 ?
O6 Co1 O3 90.98(17) 3_567 3_557 ?
O5 Co1 O1 115.52(18) 2_547 . ?
O6 Co1 O1 114.45(17) 3_567 . ?
O3 Co1 O1 96.02(18) 3_557 . ?
O5 Co1 O9 86.51(17) 2_547 3_567 ?
O6 Co1 O9 88.06(16) 3_567 3_567 ?
O3 Co1 O9 175.30(17) 3_557 3_567 ?
O1 Co1 O9 80.21(16) . 3_567 ?
O2 Co2 O4 104.31(16) 4_565 3_567 ?
O2 Co2 O4 171.65(17) 4_565 . ?
O4 Co2 O4 78.41(16) 3_567 . ?
O2 Co2 O1 95.71(16) 4_565 . ?
O4 Co2 O1 93.03(16) 3_567 . ?
O4 Co2 O1 92.00(16) . . ?
O2 Co2 N1 93.61(18) 4_565 . ?
O4 Co2 N1 162.03(18) 3_567 . ?
O4 Co2 N1 83.66(17) . . ?
O1 Co2 N1 86.33(17) . . ?
O2 Co2 O9 90.90(16) 4_565 . ?
O4 Co2 O9 76.50(16) 3_567 . ?
O4 Co2 O9 82.02(15) . . ?
O1 Co2 O9 168.76(17) . . ?
N1 Co2 O9 102.35(17) . . ?
O3 P1 O2 110.8(2) . . ?
O3 P1 O1 114.6(2) . . ?
O2 P1 O1 110.7(2) . . ?
O3 P1 C1 106.6(3) . . ?
O2 P1 C1 111.9(3) . . ?
O1 P1 C1 102.0(2) . . ?
O5 P2 O6 114.5(2) . . ?
O5 P2 O4 113.5(3) . . ?
O6 P2 O4 109.1(2) . . ?
O5 P2 C2 104.8(3) . . ?
O6 P2 C2 111.3(3) . . ?
O4 P2 C2 103.1(2) . . ?
P1 O1 Co1 125.3(2) . . ?
P1 O1 Co2 115.4(2) . . ?
Co1 O1 Co2 117.12(18) . . ?
P1 O2 Co2 137.2(2) . 4_665 ?
P1 O3 Co1 146.1(3) . 3_557 ?
P2 O4 Co2 136.8(2) . 3_567 ?
P2 O4 Co2 115.8(2) . . ?
Co2 O4 Co2 101.59(16) 3_567 . ?
P2 O5 Co1 151.3(3) . 2_557 ?
P2 O6 Co1 124.5(3) . 3_567 ?
Co2 O9 Co1 121.6(2) . 3_567 ?
C3 N1 C2 111.0(5) . . ?
C3 N1 C1 113.5(5) . . ?
C2 N1 C1 108.5(4) . . ?
C3 N1 Co2 108.9(4) . . ?
C2 N1 Co2 111.6(4) . . ?
C1 N1 Co2 102.9(3) . . ?
N1 C1 P1 113.1(4) . . ?
N1 C2 P2 113.1(4) . . ?
N1 C3 C4 117.6(5) . . ?
C9 C4 C5 118.0(7) . . ?
C9 C4 C3 122.4(6) . . ?
C5 C4 C3 119.6(6) . . ?
C6 C5 C4 121.6(8) . . ?
C7 C6 C5 119.3(8) . . ?
C6 C7 C8 121.4(8) . . ?
C6 C7 C10 117.7(7) . . ?
C8 C7 C10 120.9(8) . . ?
C7 C8 C9 119.6(7) . . ?
C4 C9 C8 119.9(7) . . ?
O7 C10 O8 125.5(9) . . ?
O7 C10 C7 120.8(8) . . ?
O8 C10 C7 113.6(7) . . ?

loop_
_geom_bond_atom_site_label_1
_geom_bond_atom_site_label_2
_geom_bond_distance
_geom_bond_site_symmetry_2
_geom_bond_publ_flag
Co1 O5 1.916(5) 2_547 ?
Co1 O6 1.994(4) 3_567 ?
Co1 O3 2.004(4) 3_557 ?
Co1 O1 2.041(4) . ?
Co1 O9 2.356(4) 3_567 ?
Co2 O2 2.026(4) 4_565 ?
Co2 O4 2.091(4) 3_567 ?
Co2 O4 2.109(4) . ?
Co2 O1 2.127(4) . ?
Co2 N1 2.211(5) . ?
Co2 O9 2.229(4) . ?
P1 O3 1.512(4) . ?
P1 O2 1.515(4) . ?
P1 O1 1.535(4) . ?
P1 C1 1.815(7) . ?
P2 O5 1.498(5) . ?
P2 O6 1.529(4) . ?
P2 O4 1.534(4) . ?
P2 C2 1.811(6) . ?
O2 Co2 2.026(4) 4_665 ?
O3 Co1 2.004(4) 3_557 ?
O4 Co2 2.091(4) 3_567 ?
O5 Co1 1.916(5) 2_557 ?
O6 Co1 1.994(4) 3_567 ?
O7 C10 1.206(10) . ?
O8 C10 1.309(11) . ?
O9 Co1 2.356(4) 3_567 ?
N1 C3 1.472(8) . ?
N1 C2 1.482(8) . ?
N1 C1 1.500(7) . ?
C3 C4 1.501(9) . ?
C4 C9 1.395(9) . ?
C4 C5 1.402(10) . ?
C5 C6 1.375(11) . ?
C6 C7 1.359(12) . ?
C7 C8 1.380(12) . ?
C7 C10 1.543(12) . ?
C8 C9 1.398(11) . ?

loop_
_geom_torsion_atom_site_label_1
_geom_torsion_atom_site_label_2
_geom_torsion_atom_site_label_3
_geom_torsion_atom_site_label_4
_geom_torsion
_geom_torsion_site_symmetry_1
_geom_torsion_site_symmetry_2
_geom_torsion_site_symmetry_3
_geom_torsion_site_symmetry_4
_geom_torsion_publ_flag
O3 P1 O1 Co1 -57.7(4) . . . . ?
O2 P1 O1 Co1 68.4(3) . . . . ?
C1 P1 O1 Co1 -172.4(3) . . . . ?
O3 P1 O1 Co2 139.3(3) . . . . ?
O2 P1 O1 Co2 -94.6(3) . . . . ?
C1 P1 O1 Co2 24.6(3) . . . . ?
O5 Co1 O1 P1 -16.4(4) 2_547 . . . ?
O6 Co1 O1 P1 179.0(3) 3_567 . . . ?
O3 Co1 O1 P1 85.1(3) 3_557 . . . ?
O9 Co1 O1 P1 -97.7(3) 3_567 . . . ?
O5 Co1 O1 Co2 146.4(2) 2_547 . . . ?
O6 Co1 O1 Co2 -18.3(3) 3_567 . . . ?
O3 Co1 O1 Co2 -112.1(2) 3_557 . . . ?
O9 Co1 O1 Co2 65.0(2) 3_567 . . . ?
O2 Co2 O1 P1 -96.4(3) 4_565 . . . ?
O4 Co2 O1 P1 158.9(3) 3_567 . . . ?
O4 Co2 O1 P1 80.4(3) . . . . ?
N1 Co2 O1 P1 -3.2(3) . . . . ?
O9 Co2 O1 P1 137.8(7) . . . . ?
O2 Co2 O1 Co1 99.1(2) 4_565 . . . ?
O4 Co2 O1 Co1 -5.6(2) 3_567 . . . ?
O4 Co2 O1 Co1 -84.1(2) . . . . ?
N1 Co2 O1 Co1 -167.6(2) . . . . ?
O9 Co2 O1 Co1 -26.6(9) . . . . ?
O3 P1 O2 Co2 12.4(5) . . . 4_665 ?
O1 P1 O2 Co2 -115.8(4) . . . 4_665 ?
C1 P1 O2 Co2 131.2(4) . . . 4_665 ?
O2 P1 O3 Co1 -174.3(5) . . . 3_557 ?
O1 P1 O3 Co1 -48.3(6) . . . 3_557 ?
C1 P1 O3 Co1 63.7(6) . . . 3_557 ?
O5 P2 O4 Co2 -63.7(4) . . . 3_567 ?
O6 P2 O4 Co2 65.2(4) . . . 3_567 ?
C2 P2 O4 Co2 -176.4(3) . . . 3_567 ?
O5 P2 O4 Co2 148.9(2) . . . . ?
O6 P2 O4 Co2 -82.2(3) . . . . ?
C2 P2 O4 Co2 36.1(3) . . . . ?
O2 Co2 O4 P2 48.0(12) 4_565 . . . ?
O4 Co2 O4 P2 157.9(3) 3_567 . . . ?
O1 Co2 O4 P2 -109.4(2) . . . . ?
N1 Co2 O4 P2 -23.3(2) . . . . ?
O9 Co2 O4 P2 80.1(2) . . . . ?
O2 Co2 O4 Co2 -109.9(11) 4_565 . . 3_567 ?
O4 Co2 O4 Co2 0.0 3_567 . . 3_567 ?
O1 Co2 O4 Co2 92.68(17) . . . 3_567 ?
N1 Co2 O4 Co2 178.8(2) . . . 3_567 ?
O9 Co2 O4 Co2 -77.76(18) . . . 3_567 ?
O6 P2 O5 Co1 -49.1(7) . . . 2_557 ?
O4 P2 O5 Co1 77.0(7) . . . 2_557 ?
C2 P2 O5 Co1 -171.3(6) . . . 2_557 ?
O5 P2 O6 Co1 115.6(3) . . . 3_567 ?
O4 P2 O6 Co1 -12.8(4) . . . 3_567 ?
C2 P2 O6 Co1 -125.9(3) . . . 3_567 ?
O2 Co2 O9 Co1 167.3(2) 4_565 . . 3_567 ?
O4 Co2 O9 Co1 -88.2(2) 3_567 . . 3_567 ?
O4 Co2 O9 Co1 -8.3(2) . . . 3_567 ?
O1 Co2 O9 Co1 -66.6(9) . . . 3_567 ?
N1 Co2 O9 Co1 73.4(3) . . . 3_567 ?
O2 Co2 N1 C3 -49.8(4) 4_565 . . . ?
O4 Co2 N1 C3 126.2(6) 3_567 . . . ?
O4 Co2 N1 C3 122.3(4) . . . . ?
O1 Co2 N1 C3 -145.3(4) . . . . ?
O9 Co2 N1 C3 41.9(4) . . . . ?
O2 Co2 N1 C2 -172.8(4) 4_565 . . . ?
O4 Co2 N1 C2 3.2(8) 3_567 . . . ?
O4 Co2 N1 C2 -0.7(4) . . . . ?
O1 Co2 N1 C2 91.7(4) . . . . ?
O9 Co2 N1 C2 -81.1(4) . . . . ?
O2 Co2 N1 C1 71.0(4) 4_565 . . . ?
O4 Co2 N1 C1 -113.0(6) 3_567 . . . ?
O4 Co2 N1 C1 -116.9(4) . . . . ?
O1 Co2 N1 C1 -24.5(4) . . . . ?
O9 Co2 N1 C1 162.7(3) . . . . ?
C3 N1 C1 P1 162.8(4) . . . . ?
C2 N1 C1 P1 -73.2(5) . . . . ?
Co2 N1 C1 P1 45.2(4) . . . . ?
O3 P1 C1 N1 -168.8(4) . . . . ?
O2 P1 C1 N1 69.9(4) . . . . ?
O1 P1 C1 N1 -48.4(4) . . . . ?
C3 N1 C2 P2 -101.5(5) . . . . ?
C1 N1 C2 P2 133.1(4) . . . . ?
Co2 N1 C2 P2 20.3(5) . . . . ?
O5 P2 C2 N1 -155.2(4) . . . . ?
O6 P2 C2 N1 80.5(5) . . . . ?
O4 P2 C2 N1 -36.2(5) . . . . ?
C2 N1 C3 C4 -64.2(7) . . . . ?
C1 N1 C3 C4 58.3(7) . . . . ?
Co2 N1 C3 C4 172.4(4) . . . . ?
N1 C3 C4 C9 89.8(8) . . . . ?
N1 C3 C4 C5 -91.3(8) . . . . ?
C9 C4 C5 C6 1.4(12) . . . . ?
C3 C4 C5 C6 -177.5(8) . . . . ?
C4 C5 C6 C7 -5.1(13) . . . . ?
C5 C6 C7 C8 4.9(13) . . . . ?
C5 C6 C7 C10 -177.8(8) . . . . ?
C6 C7 C8 C9 -1.1(13) . . . . ?
C10 C7 C8 C9 -178.3(7) . . . . ?
C5 C4 C9 C8 2.4(11) . . . . ?
C3 C4 C9 C8 -178.6(7) . . . . ?
C7 C8 C9 C4 -2.7(11) . . . . ?
C6 C7 C10 O7 1.6(13) . . . . ?
C8 C7 C10 O7 178.9(9) . . . . ?
C6 C7 C10 O8 179.6(8) . . . . ?
C8 C7 C10 O8 -3.1(11) . . . . ?
